data_4089644
loop_
_publ_author_name
'Izod, Keith'
'Dixon, Casey M.'
'McMeekin, Emma'
'Rodgers, Lee'
'Harrington, Ross W.'
'Baisch, Ulrich'

_publ_section_title
;
 Synthesis and Structural Characterization of Phosphine--Borane-Stabilized
 Dicarbanions with either Rigid or Flexible Spacers
;
_journal_issue 1
_journal_name_full Organometallics
_journal_page_first 378
_journal_paper_doi 10.1021/om4011142
_journal_volume 33
_journal_year 2013
_chemical_formula_moiety 'C20 H42 B2 P2'
_chemical_formula_sum 'C20 H42 B2 P2'
_chemical_formula_weight 366.09
_space_group_crystal_system monoclinic
_space_group_IT_number 14
_space_group_name_Hall '-P 2yn'
_space_group_name_H-M_alt 'P 1 21/n 1'
_atom_sites_solution_hydrogens difmap
_atom_sites_solution_primary direct
_audit_creation_date 2013-11-13
_audit_creation_method
;
Olex2 1.2
(compiled 2013.09.17 svn.r2790 for OlexSys, GUI svn.r4601)
;
_cell_angle_alpha 90
_cell_angle_beta 110.407(5)
_cell_angle_gamma 90
_cell_formula_units_Z 4
_cell_length_a 13.4679(6)
_cell_length_b 12.2233(4)
_cell_length_c 15.1681(7)
_cell_measurement_reflns_used 9151
_cell_measurement_temperature 150.01(10)
_cell_measurement_theta_max 29.2980
_cell_measurement_theta_min 3.5950
_cell_volume 2340.29(18)
_computing_cell_refinement
;
CrysAlisPro, Agilent Technologies,
Version 1.171.36.24 (release 03-12-2012 CrysAlis171 .NET)
(compiled Dec  3 2012,18:21:49)
;
_computing_data_collection
;
CrysAlisPro, Agilent Technologies,
Version 1.171.36.24 (release 03-12-2012 CrysAlis171 .NET)
(compiled Dec  3 2012,18:21:49)
;
_computing_data_reduction
;
CrysAlisPro, Agilent Technologies,
Version 1.171.36.24 (release 03-12-2012 CrysAlis171 .NET)
(compiled Dec  3 2012,18:21:49)
;
_computing_molecular_graphics
;
O. V. Dolomanov, L. J. Bourhis, R. J. Gildea, J. A. K. Howard and H. Puschmann,
OLEX2: a complete structure solution, refinement and analysis program.
J. Appl. Cryst. (2009). 42, 339-341.
;
_computing_publication_material
;
O. V. Dolomanov, L. J. Bourhis, R. J. Gildea, J. A. K. Howard and H. Puschmann,
OLEX2: a complete structure solution, refinement and analysis program.
J. Appl. Cryst. (2009). 42, 339-341.
;
_computing_structure_refinement
;
SHELX, G.M. Sheldrick, Acta Cryst.
(2008). A64, 112-122
;
_computing_structure_solution
;
SHELX, G.M. Sheldrick, Acta Cryst.
(2008). A64, 112-122
;
_diffrn_ambient_temperature 150.01(10)
_diffrn_detector_area_resol_mean 10.3968
_diffrn_measured_fraction_theta_full 0.9974
_diffrn_measured_fraction_theta_max 0.8762
_diffrn_measurement_details
;
#__ type_ start__ end____ width___ exp.time_
  1 omega  -36.00   58.00   1.0000   60.0000
omega____ theta____ kappa____ phi______ frames
    -      -10.9466   38.0000  120.0000 94

#__ type_ start__ end____ width___ exp.time_
  2 omega  -34.00   65.00   1.0000   60.0000
omega____ theta____ kappa____ phi______ frames
    -      -10.9466   38.0000   30.0000 99

#__ type_ start__ end____ width___ exp.time_
  3 omega   -7.00   19.00   1.0000   60.0000
omega____ theta____ kappa____ phi______ frames
    -       12.6653   57.0000  120.0000 26

#__ type_ start__ end____ width___ exp.time_
  4 omega  -33.00   -6.00   1.0000   60.0000
omega____ theta____ kappa____ phi______ frames
    -       12.6653  123.0000  104.0000 27

#__ type_ start__ end____ width___ exp.time_
  5 omega  -90.00  -52.00   1.0000   60.0000
omega____ theta____ kappa____ phi______ frames
    -      -10.9466  -77.0000    0.0000 38

#__ type_ start__ end____ width___ exp.time_
  6 omega -101.00  -34.00   1.0000   60.0000
omega____ theta____ kappa____ phi______ frames
    -      -10.9466 -179.0000  150.0000 67
;
_diffrn_measurement_device_type 'Xcalibur, Atlas, Gemini ultra'
_diffrn_measurement_method '\w scans'
_diffrn_orient_matrix_UB_11 -0.0536785000
_diffrn_orient_matrix_UB_12 -0.0159437000
_diffrn_orient_matrix_UB_13 -0.0217636000
_diffrn_orient_matrix_UB_21 0.0057976000
_diffrn_orient_matrix_UB_22 0.0022010000
_diffrn_orient_matrix_UB_23 -0.0446880000
_diffrn_orient_matrix_UB_31 0.0155822000
_diffrn_orient_matrix_UB_32 -0.0557427000
_diffrn_orient_matrix_UB_33 0.0044712000
_diffrn_radiation_monochromator graphite
_diffrn_radiation_type 'Mo K\a'
_diffrn_radiation_wavelength 0.7107
_diffrn_reflns_av_R_equivalents 0.0234
_diffrn_reflns_av_unetI/netI 0.0215
_diffrn_reflns_Laue_measured_fraction_full 0.998
_diffrn_reflns_Laue_measured_fraction_max 0.876
_diffrn_reflns_limit_h_max 18
_diffrn_reflns_limit_h_min -18
_diffrn_reflns_limit_k_max 16
_diffrn_reflns_limit_k_min -16
_diffrn_reflns_limit_l_max 20
_diffrn_reflns_limit_l_min -20
_diffrn_reflns_number 21421
_diffrn_reflns_point_group_measured_fraction_full 0.998
_diffrn_reflns_point_group_measured_fraction_max 0.876
_diffrn_reflns_theta_full 25.000
_diffrn_reflns_theta_max 29.675
_diffrn_reflns_theta_min 3.220
_diffrn_source 'Enhance (Mo) X-ray Source'
_exptl_absorpt_coefficient_mu 0.186
_exptl_absorpt_correction_T_max 1.00000
_exptl_absorpt_correction_T_min 0.88523
_exptl_absorpt_correction_type multi-scan
_exptl_absorpt_process_details
;
CrysAlisPro, Agilent Technologies,
Version 1.171.36.24 (release 03-12-2012 CrysAlis171 .NET)
(compiled Dec  3 2012,18:21:49)
Empirical absorption correction using spherical harmonics,
 implemented in SCALE3 ABSPACK scaling algorithm.
;
_exptl_crystal_colour 'clear light colourless'
_exptl_crystal_colour_lustre clear
_exptl_crystal_colour_modifier light
_exptl_crystal_colour_primary colourless
_exptl_crystal_density_diffrn 1.039
_exptl_crystal_description plate
_exptl_crystal_F_000 808
_exptl_crystal_size_max 0.2
_exptl_crystal_size_mid 0.2
_exptl_crystal_size_min 0.05
_refine_diff_density_max 0.339
_refine_diff_density_min -0.207
_refine_diff_density_rms 0.041
_refine_ls_extinction_method none
_refine_ls_goodness_of_fit_ref 1.047
_refine_ls_hydrogen_treatment refall
_refine_ls_matrix_type full
_refine_ls_number_parameters 385
_refine_ls_number_reflns 5801
_refine_ls_number_restraints 0
_refine_ls_restrained_S_all 1.047
_refine_ls_R_factor_all 0.0389
_refine_ls_R_factor_gt 0.0309
_refine_ls_shift/su_max 0.001
_refine_ls_shift/su_mean 0.000
_refine_ls_structure_factor_coef Fsqd
_refine_ls_weighting_details
;
 w=1/[\s^2^(Fo^2^)+(0.0366P)^2^+0.7821P]
 where P=(Fo^2^+2Fc^2^)/3
;
_refine_ls_weighting_scheme calc
_refine_ls_wR_factor_gt 0.0757
_refine_ls_wR_factor_ref 0.0814
_reflns_Friedel_coverage 0.000
_reflns_number_gt 4984
_reflns_number_total 5801
_reflns_threshold_expression 'I > 2\s(I)'
_cod_data_source_file om4011142_si_001.cif
_cod_data_source_block 1a_kji130005
_cod_original_cell_volume 2340.30(18)
_cod_database_code 4089644
_shelxl_version_number 2013-2
_chemical_oxdiff_formula 'C20 H42 B2 P2'
_shelx_space_group_comment
;
The symmetry employed for this shelxl refinement is uniquely defined
by the following loop, which should always be used as a source of
symmetry information in preference to the above space-group names.
They are only intended as comments.
;
_reflns_odcompleteness_completeness 99.74
_reflns_odcompleteness_iscentric 1
_reflns_odcompleteness_theta 26.32
_olex2_refinement_description
;
;

loop_
_space_group_symop_operation_xyz
'x, y, z'
'-x+1/2, y+1/2, -z+1/2'
'-x, -y, -z'
'x-1/2, -y-1/2, z-1/2'

loop_
_atom_site_label
_atom_site_type_symbol
_atom_site_fract_x
_atom_site_fract_y
_atom_site_fract_z
_atom_site_U_iso_or_equiv
_atom_site_adp_type
_atom_site_occupancy
_atom_site_site_symmetry_order
_atom_site_calc_flag
P1 P 0.69229(2) 0.71716(2) 0.04845(2) 0.01691(7) Uani 1 1 d
P2 P 0.77724(2) 0.33149(2) -0.04200(2) 0.01806(8) Uani 1 1 d
C6 C 0.62112(9) 0.49775(9) -0.23608(8) 0.0205(2) Uani 1 1 d
C2 C 0.58928(8) 0.56598(8) -0.09940(7) 0.0163(2) Uani 1 1 d
C7 C 0.65661(8) 0.51336(8) -0.13882(7) 0.0163(2) Uani 1 1 d
C3 C 0.48846(9) 0.59801(9) -0.15848(8) 0.0216(2) Uani 1 1 d
C4 C 0.45510(9) 0.58133(10) -0.25457(8) 0.0256(2) Uani 1 1 d
C11 C 0.59808(12) 0.85694(11) -0.10283(9) 0.0325(3) Uani 1 1 d
C5 C 0.52196(10) 0.53166(9) -0.29369(8) 0.0242(2) Uani 1 1 d
C13 C 0.60447(11) 0.70880(12) 0.19262(9) 0.0307(3) Uani 1 1 d
C14 C 0.78288(13) 0.62128(14) 0.22478(9) 0.0394(3) Uani 1 1 d
C17 C 0.70117(15) 0.13410(11) -0.13772(11) 0.0415(3) Uani 1 1 d
C19 C 0.94826(12) 0.19295(13) 0.04150(12) 0.0402(4) Uani 1 1 d
C10 C 0.63870(12) 0.93483(11) 0.05853(10) 0.0321(3) Uani 1 1 d
C16 C 0.79970(16) 0.26175(13) -0.21068(11) 0.0433(4) Uani 1 1 d
C20 C 0.96762(11) 0.38824(14) 0.09541(11) 0.0408(3) Uani 1 1 d
C9 C 0.60243(9) 0.83226(9) -0.00263(8) 0.0226(2) Uani 1 1 d
C1 C 0.62025(9) 0.58916(9) 0.00444(7) 0.0176(2) Uani 1 1 d
C12 C 0.70886(9) 0.71364(10) 0.17390(8) 0.0231(2) Uani 1 1 d
C8 C 0.76640(8) 0.47502(9) -0.08017(8) 0.0187(2) Uani 1 1 d
C18 C 0.92085(9) 0.31183(11) 0.01163(9) 0.0286(3) Uani 1 1 d
B2 B 0.70087(11) 0.30012(12) 0.04038(9) 0.0235(3) Uani 1 1 d
C15 C 0.72820(11) 0.25302(10) -0.15203(9) 0.0291(3) Uani 1 1 d
B1 B 0.82359(11) 0.73395(12) 0.02622(10) 0.0269(3) Uani 1 1 d
H12 H 0.7422(11) 0.7809(12) 0.1972(10) 0.029(4) Uiso 1 1 d
H8A H 0.8130(12) 0.4831(12) -0.1156(10) 0.031(4) Uiso 1 1 d
H1A H 0.6657(11) 0.5311(11) 0.0409(9) 0.023(3) Uiso 1 1 d
H3 H 0.4428(11) 0.6348(12) -0.1321(10) 0.025(3) Uiso 1 1 d
H5 H 0.5012(11) 0.5205(11) -0.3590(10) 0.027(3) Uiso 1 1 d
H6 H 0.6673(11) 0.4639(11) -0.2624(9) 0.024(3) Uiso 1 1 d
H8B H 0.7955(11) 0.5174(11) -0.0237(10) 0.023(3) Uiso 1 1 d
H13A H 0.5698(12) 0.6401(14) 0.1738(11) 0.038(4) Uiso 1 1 d
H2A H 0.6169(12) 0.3204(13) -0.0029(11) 0.038(4) Uiso 1 1 d
H15 H 0.6613(13) 0.2898(12) -0.1850(11) 0.034(4) Uiso 1 1 d
H16A H 0.8661(14) 0.2258(14) -0.1798(12) 0.046(5) Uiso 1 1 d
H4 H 0.3863(12) 0.6054(12) -0.2949(11) 0.035(4) Uiso 1 1 d
H9 H 0.5349(12) 0.8083(12) -0.0042(10) 0.027(4) Uiso 1 1 d
H2B H 0.7343(12) 0.3551(13) 0.1034(11) 0.038(4) Uiso 1 1 d
H11A H 0.5789(14) 0.7937(15) -0.1432(12) 0.047(5) Uiso 1 1 d
H1B H 0.5570(11) 0.5923(11) 0.0207(10) 0.026(3) Uiso 1 1 d
H17A H 0.7645(14) 0.0927(15) -0.1050(12) 0.048(5) Uiso 1 1 d
H13B H 0.5545(14) 0.7669(14) 0.1596(12) 0.044(4) Uiso 1 1 d
H2C H 0.7138(13) 0.2128(14) 0.0584(11) 0.043(4) Uiso 1 1 d
H10A H 0.7120(13) 0.9515(13) 0.0660(10) 0.035(4) Uiso 1 1 d
H1C H 0.8042(12) 0.7174(13) -0.0484(11) 0.038(4) Uiso 1 1 d
H11B H 0.6663(14) 0.8830(14) -0.1016(12) 0.045(5) Uiso 1 1 d
H13C H 0.6193(13) 0.7156(13) 0.2576(12) 0.044(4) Uiso 1 1 d
H10B H 0.6315(13) 0.9271(14) 0.1212(12) 0.046(5) Uiso 1 1 d
H1D H 0.8803(13) 0.6729(14) 0.0719(12) 0.046(5) Uiso 1 1 d
H10C H 0.5961(13) 0.9943(13) 0.0275(11) 0.038(4) Uiso 1 1 d
H1E H 0.8467(13) 0.8192(13) 0.0446(11) 0.042(4) Uiso 1 1 d
H18 H 0.9500(12) 0.3314(12) -0.0356(11) 0.034(4) Uiso 1 1 d
H20A H 0.9568(14) 0.4644(16) 0.0789(13) 0.053(5) Uiso 1 1 d
H17B H 0.6532(14) 0.1299(14) -0.1023(12) 0.047(5) Uiso 1 1 d
H16B H 0.8174(13) 0.3397(15) -0.2193(12) 0.046(5) Uiso 1 1 d
H14A H 0.7971(14) 0.6267(15) 0.2918(13) 0.054(5) Uiso 1 1 d
H14B H 0.8473(15) 0.6250(15) 0.2143(12) 0.051(5) Uiso 1 1 d
H20B H 1.0426(15) 0.3735(15) 0.1236(13) 0.055(5) Uiso 1 1 d
H20C H 0.9362(14) 0.3762(15) 0.1445(13) 0.051(5) Uiso 1 1 d
H19A H 1.0214(16) 0.1885(15) 0.0738(13) 0.053(5) Uiso 1 1 d
H11C H 0.5477(13) 0.9145(14) -0.1293(11) 0.039(4) Uiso 1 1 d
H14C H 0.7514(14) 0.5480(16) 0.2040(13) 0.055(5) Uiso 1 1 d
H19B H 0.9122(14) 0.1694(14) 0.0839(13) 0.048(5) Uiso 1 1 d
H16C H 0.7640(16) 0.2278(16) -0.2711(15) 0.063(6) Uiso 1 1 d
H17C H 0.6654(16) 0.0992(16) -0.1988(15) 0.067(6) Uiso 1 1 d
H19C H 0.9277(15) 0.1417(16) -0.0122(14) 0.059(6) Uiso 1 1 d

loop_
_atom_site_aniso_label
_atom_site_aniso_U_11
_atom_site_aniso_U_22
_atom_site_aniso_U_33
_atom_site_aniso_U_23
_atom_site_aniso_U_13
_atom_site_aniso_U_12
P1 0.01664(13) 0.01872(14) 0.01612(13) -0.00321(9) 0.00665(10) -0.00293(10)
P2 0.01910(14) 0.01793(14) 0.02001(14) 0.00374(10) 0.01042(11) 0.00358(10)
C6 0.0286(6) 0.0155(5) 0.0200(5) -0.0003(4) 0.0119(4) -0.0002(4)
C2 0.0174(5) 0.0143(5) 0.0173(5) -0.0016(4) 0.0061(4) -0.0025(4)
C7 0.0189(5) 0.0118(4) 0.0187(5) 0.0009(4) 0.0074(4) -0.0015(4)
C3 0.0181(5) 0.0202(5) 0.0261(5) -0.0018(4) 0.0071(4) 0.0010(4)
C4 0.0212(5) 0.0244(6) 0.0248(6) 0.0016(4) -0.0002(4) -0.0001(5)
C11 0.0422(8) 0.0245(6) 0.0263(6) 0.0039(5) 0.0063(5) -0.0039(6)
C5 0.0327(6) 0.0200(5) 0.0167(5) -0.0001(4) 0.0044(4) -0.0035(5)
C13 0.0358(7) 0.0380(7) 0.0243(6) -0.0068(5) 0.0181(5) -0.0085(6)
C14 0.0448(8) 0.0476(9) 0.0206(6) 0.0036(6) 0.0048(6) 0.0108(7)
C17 0.0661(10) 0.0206(6) 0.0360(8) -0.0011(5) 0.0157(7) -0.0013(7)
C19 0.0305(7) 0.0394(8) 0.0550(9) 0.0217(7) 0.0202(7) 0.0172(6)
C10 0.0375(7) 0.0203(6) 0.0368(7) -0.0045(5) 0.0109(6) 0.0000(5)
C16 0.0761(12) 0.0303(7) 0.0367(8) 0.0032(6) 0.0362(8) 0.0154(8)
C20 0.0208(6) 0.0467(9) 0.0469(8) 0.0112(7) 0.0016(6) -0.0015(6)
C9 0.0225(5) 0.0184(5) 0.0257(6) -0.0002(4) 0.0071(4) -0.0017(4)
C1 0.0189(5) 0.0179(5) 0.0172(5) -0.0025(4) 0.0077(4) -0.0023(4)
C12 0.0260(6) 0.0266(6) 0.0167(5) -0.0053(4) 0.0074(4) -0.0049(5)
C8 0.0182(5) 0.0172(5) 0.0224(5) 0.0016(4) 0.0092(4) 0.0010(4)
C18 0.0199(5) 0.0333(7) 0.0371(7) 0.0146(5) 0.0155(5) 0.0083(5)
B2 0.0229(6) 0.0268(7) 0.0251(6) 0.0048(5) 0.0138(5) 0.0010(5)
C15 0.0467(8) 0.0183(5) 0.0245(6) 0.0004(4) 0.0154(5) 0.0051(5)
B1 0.0216(6) 0.0334(7) 0.0295(7) -0.0108(6) 0.0138(5) -0.0097(6)

loop_
_atom_type_symbol
_atom_type_description
_atom_type_scat_dispersion_real
_atom_type_scat_dispersion_imag
_atom_type_scat_source
C C 0.0033 0.0016 'International Tables Vol C Tables 4.2.6.8 and 6.1.1.4'
H H 0.0000 0.0000 'International Tables Vol C Tables 4.2.6.8 and 6.1.1.4'
B B 0.0013 0.0007 'International Tables Vol C Tables 4.2.6.8 and 6.1.1.4'
P P 0.1023 0.0942 'International Tables Vol C Tables 4.2.6.8 and 6.1.1.4'

loop_
_geom_angle_atom_site_label_1
_geom_angle_atom_site_label_2
_geom_angle_atom_site_label_3
_geom_angle
C9 P1 B1 110.75(6)
C1 P1 C9 108.13(5)
C1 P1 B1 115.35(6)
C12 P1 C9 106.16(5)
C12 P1 C1 102.37(5)
C12 P1 B1 113.39(6)
C8 P2 B2 113.28(6)
C18 P2 C8 102.75(5)
C18 P2 B2 114.07(6)
C18 P2 C15 108.92(6)
C15 P2 C8 104.39(5)
C15 P2 B2 112.57(6)
C5 C6 C7 121.80(10)
C7 C2 C1 123.09(9)
C3 C2 C7 118.87(9)
C3 C2 C1 118.04(9)
C6 C7 C2 118.59(10)
C6 C7 C8 118.95(10)
C2 C7 C8 122.44(9)
C4 C3 C2 121.39(11)
C5 C4 C3 119.83(11)
C4 C5 C6 119.49(10)
C11 C9 P1 111.13(9)
C11 C9 C10 109.46(10)
C10 C9 P1 110.24(8)
C2 C1 P1 117.22(7)
C13 C12 P1 113.92(8)
C14 C12 P1 111.30(9)
C14 C12 C13 111.00(11)
C7 C8 P2 115.85(7)
C19 C18 P2 111.37(10)
C20 C18 P2 110.78(9)
C20 C18 C19 110.39(12)
C17 C15 P2 113.25(9)
C16 C15 P2 113.15(11)
C16 C15 C17 112.24(12)

loop_
_geom_bond_atom_site_label_1
_geom_bond_atom_site_label_2
_geom_bond_distance
P1 C9 1.8412(12)
P1 C1 1.8392(11)
P1 C12 1.8375(11)
P1 B1 1.9233(13)
P2 C8 1.8372(11)
P2 C18 1.8338(12)
P2 B2 1.9138(13)
P2 C15 1.8365(13)
C6 C7 1.3963(15)
C6 C5 1.3803(16)
C2 C7 1.4041(14)
C2 C3 1.3970(15)
C2 C1 1.5090(14)
C7 C8 1.5100(14)
C3 C4 1.3824(16)
C4 C5 1.3800(18)
C11 C9 1.5304(17)
C13 C12 1.5295(17)
C14 C12 1.5256(19)
C17 C15 1.5321(18)
C19 C18 1.5286(19)
C10 C9 1.5346(17)
C16 C15 1.526(2)
C20 C18 1.525(2)

loop_
_geom_torsion_atom_site_label_1
_geom_torsion_atom_site_label_2
_geom_torsion_atom_site_label_3
_geom_torsion_atom_site_label_4
_geom_torsion
C6 C7 C8 P2 -86.48(11)
C2 C7 C8 P2 94.65(11)
C2 C3 C4 C5 0.28(18)
C7 C6 C5 C4 -0.74(17)
C7 C2 C3 C4 -1.60(16)
C7 C2 C1 P1 86.71(11)
C3 C2 C7 C6 1.72(15)
C3 C2 C7 C8 -179.41(10)
C3 C2 C1 P1 -93.74(11)
C3 C4 C5 C6 0.89(18)
C5 C6 C7 C2 -0.59(16)
C5 C6 C7 C8 -179.50(10)
C9 P1 C1 C2 66.28(9)
C9 P1 C12 C13 53.92(10)
C9 P1 C12 C14 -179.66(10)
C1 P1 C9 C11 -81.07(9)
C1 P1 C9 C10 157.39(9)
C1 P1 C12 C13 -59.35(10)
C1 P1 C12 C14 67.06(11)
C1 C2 C7 C6 -178.73(9)
C1 C2 C7 C8 0.14(15)
C1 C2 C3 C4 178.83(10)
C12 P1 C9 C11 169.69(9)
C12 P1 C9 C10 48.15(10)
C12 P1 C1 C2 178.09(8)
C8 P2 C18 C19 -175.30(10)
C8 P2 C18 C20 61.43(10)
C8 P2 C15 C17 -164.06(11)
C8 P2 C15 C16 66.77(11)
C18 P2 C8 C7 172.61(8)
C18 P2 C15 C17 86.75(12)
C18 P2 C15 C16 -42.43(11)
B2 P2 C8 C7 -63.85(10)
B2 P2 C18 C19 61.68(12)
B2 P2 C18 C20 -61.59(11)
B2 P2 C15 C17 -40.79(13)
B2 P2 C15 C16 -169.97(9)
C15 P2 C8 C7 58.95(9)
C15 P2 C18 C19 -65.01(11)
C15 P2 C18 C20 171.72(9)
B1 P1 C9 C11 46.20(10)
B1 P1 C9 C10 -75.34(10)
B1 P1 C1 C2 -58.30(10)
B1 P1 C12 C13 175.73(9)
B1 P1 C12 C14 -57.85(11)
